data_7235003
loop_
_publ_author_name
'Yang, Xiang-Kai'
'Chen, Jhy-Der'

_publ_section_title
;
 Crystal-to-Crystal Transformation and Linker Exchange in Cd(II)
 Coordination Polymers Based on Flexible Bis-pyridyl-bis-amide and
 1,4-Naphthalenedicarboxylate
;
_journal_name_full CrystEngComm
_journal_paper_doi 10.1039/C9CE01332F
_journal_year 2019
_chemical_formula_moiety 'C44 H38 Cd2 N4 O10, 3H2O'
_chemical_formula_sum 'C44 H44 Cd2 N4 O13'
_chemical_formula_weight 1061.63
_space_group_crystal_system monoclinic
_space_group_IT_number 14
_space_group_name_Hall '-P 2yn'
_space_group_name_H-M_alt 'P 1 21/n 1'
_atom_sites_solution_hydrogens geom
_audit_creation_method SHELXL-2014/7
_audit_update_record
;
2019-10-09 deposited with the CCDC.	2019-11-07 downloaded from the CCDC.
;
_cell_angle_alpha 90
_cell_angle_beta 94.9992(9)
_cell_angle_gamma 90
_cell_formula_units_Z 4
_cell_length_a 9.1676(3)
_cell_length_b 19.6407(5)
_cell_length_c 26.0274(7)
_cell_measurement_reflns_used 9847
_cell_measurement_temperature 200(2)
_cell_measurement_theta_max 24.98
_cell_measurement_theta_min 2.43
_cell_volume 4668.6(2)
_computing_cell_refinement 'Bruker SAINT'
_computing_data_collection 'Bruker APEX2'
_computing_data_reduction 'Bruker SAINT'
_computing_molecular_graphics 'Bruker SHELXTL'
_computing_publication_material 'Bruker SHELXTL'
_computing_structure_refinement 'SHELXL-2014/7 (Sheldrick, 2014)'
_computing_structure_solution 'SHELXS-97 (Sheldrick 2008)'
_diffrn_ambient_temperature 200(2)
_diffrn_measured_fraction_theta_full 0.998
_diffrn_measured_fraction_theta_max 0.998
_diffrn_measurement_device_type 'Bruker APEX-II CCD'
_diffrn_measurement_method '\f and \w scans'
_diffrn_radiation_type MoK\a
_diffrn_radiation_wavelength 0.71073
_diffrn_reflns_av_R_equivalents 0.0737
_diffrn_reflns_av_unetI/netI 0.0430
_diffrn_reflns_Laue_measured_fraction_full 0.998
_diffrn_reflns_Laue_measured_fraction_max 0.998
_diffrn_reflns_limit_h_max 10
_diffrn_reflns_limit_h_min -10
_diffrn_reflns_limit_k_max 23
_diffrn_reflns_limit_k_min -23
_diffrn_reflns_limit_l_max 30
_diffrn_reflns_limit_l_min -30
_diffrn_reflns_number 62982
_diffrn_reflns_point_group_measured_fraction_full 0.998
_diffrn_reflns_point_group_measured_fraction_max 0.998
_diffrn_reflns_theta_full 25.032
_diffrn_reflns_theta_max 25.032
_diffrn_reflns_theta_min 2.218
_exptl_absorpt_coefficient_mu 0.976
_exptl_absorpt_correction_T_max 0.7452
_exptl_absorpt_correction_T_min 0.6771
_exptl_absorpt_correction_type multi-scan
_exptl_absorpt_process_details SADABS
_exptl_crystal_colour colourless
_exptl_crystal_density_diffrn 1.510
_exptl_crystal_description prism
_exptl_crystal_F_000 2144
_exptl_crystal_size_max 0.200
_exptl_crystal_size_mid 0.070
_exptl_crystal_size_min 0.030
_refine_diff_density_max 1.327
_refine_diff_density_min -0.729
_refine_diff_density_rms 0.120
_refine_ls_extinction_method none
_refine_ls_goodness_of_fit_ref 1.159
_refine_ls_hydrogen_treatment constr
_refine_ls_matrix_type full
_refine_ls_number_parameters 575
_refine_ls_number_reflns 8216
_refine_ls_number_restraints 0
_refine_ls_restrained_S_all 1.159
_refine_ls_R_factor_all 0.0643
_refine_ls_R_factor_gt 0.0488
_refine_ls_shift/su_max 0.002
_refine_ls_shift/su_mean 0.000
_refine_ls_structure_factor_coef Fsqd
_refine_ls_weighting_details 'w=1/[\s^2^(Fo^2^)+(0.0460P)^2^+16.1538P] where P=(Fo^2^+2Fc^2^)/3'
_refine_ls_weighting_scheme calc
_refine_ls_wR_factor_gt 0.1164
_refine_ls_wR_factor_ref 0.1238
_reflns_Friedel_coverage 0.000
_reflns_number_gt 6809
_reflns_number_total 8216
_reflns_threshold_expression 'I > 2\s(I)'
_cod_data_source_file c9ce01332f2.cif
_cod_data_source_block 3
_cod_depositor_comments
;
The following automatic conversions were performed:

data item '_exptl_absorpt_correction_type' value 'multi_scan' was
changed to 'multi-scan' in accordance with the
/home/data/users/saulius/crontab/automatic-downloads/rss-feeds/RSC/lib/dictionaries/cif_core.dic
dictionary named 'cif_core.dic' version 2.4.2 last updated on
2011-04-26.

Automatic conversion script
Id: cif_fix_values 6909 2019-04-08 15:41:33Z antanas 
;
_cod_original_sg_symbol_H-M 'P 21/n'
_cod_database_code 7235003
_shelx_shelxl_version_number 2014/7
_shelx_space_group_comment
; 
The symmetry employed for this shelxl refinement is uniquely defined 
by the following loop, which should always be used as a source of 
symmetry information in preference to the above space-group names. 
They are only intended as comments. 
;
_shelx_estimated_absorpt_t_min 0.829
_shelx_estimated_absorpt_t_max 0.971

loop_
_space_group_symop_operation_xyz
'x, y, z'
'-x+1/2, y+1/2, -z+1/2'
'-x, -y, -z'
'x-1/2, -y-1/2, z-1/2'

loop_
_atom_site_label
_atom_site_type_symbol
_atom_site_fract_x
_atom_site_fract_y
_atom_site_fract_z
_atom_site_U_iso_or_equiv
_atom_site_adp_type
_atom_site_occupancy
_atom_site_site_symmetry_order
_atom_site_calc_flag
_atom_site_refinement_flags_posn
_atom_site_refinement_flags_adp
_atom_site_refinement_flags_occupancy
_atom_site_disorder_assembly
_atom_site_disorder_group
Cd1 Cd 0.56603(4) 0.87435(2) 0.70442(2) 0.02045(12) Uani 1 1 d . . . . .
Cd2 Cd 0.45118(4) 0.70057(2) 0.81275(2) 0.02187(12) Uani 1 1 d . . . . .
O1 O 0.9933(4) 1.07921(18) 0.67909(15) 0.0278(9) Uani 1 1 d . . . . .
O2 O 0.0062(4) 0.48951(19) 0.81627(14) 0.0269(9) Uani 1 1 d . . . . .
O3 O 0.3374(4) 0.87151(19) 0.72392(15) 0.0295(9) Uani 1 1 d . . . . .
O4 O 0.4134(4) 0.8192(2) 0.79690(15) 0.0297(9) Uani 1 1 d . . . . .
O5 O -0.3749(4) 0.76314(19) 0.73280(16) 0.0307(9) Uani 1 1 d . . . . .
O6 O -0.3146(4) 0.7041(2) 0.80401(17) 0.0348(10) Uani 1 1 d . . . . .
O7 O 0.4842(4) 0.7316(2) 0.89939(15) 0.0383(10) Uani 1 1 d . . . . .
O8 O 0.2849(4) 0.6743(2) 0.87347(14) 0.0322(9) Uani 1 1 d . . . . .
O9 O 0.2450(4) 0.6122(2) 1.14478(15) 0.0322(9) Uani 1 1 d . . . . .
O10 O 0.0522(4) 0.6738(2) 1.12051(15) 0.0347(10) Uani 1 1 d . . . . .
N1 N 0.7289(5) 0.9206(2) 0.76557(16) 0.0216(10) Uani 1 1 d . . . . .
N2 N 1.1238(5) 0.9892(2) 0.70995(18) 0.0268(10) Uani 1 1 d . . . . .
H2A H 1.1724 0.9522 0.7029 0.032 Uiso 1 1 calc R U . . .
N3 N 0.2810(5) 0.6705(2) 0.74874(17) 0.0223(10) Uani 1 1 d . . . . .
N4 N -0.1099(5) 0.5887(2) 0.79822(18) 0.0269(10) Uani 1 1 d . . . . .
H4A H -0.1520 0.6246 0.8108 0.032 Uiso 1 1 calc R U . . .
C1 C 0.8533(5) 0.9467(3) 0.7496(2) 0.0215(11) Uani 1 1 d . . . . .
H1A H 0.8672 0.9443 0.7139 0.026 Uiso 1 1 calc R U . . .
C2 C 0.9620(6) 0.9766(3) 0.7823(2) 0.0237(12) Uani 1 1 d . . . . .
C3 C 0.9378(7) 0.9809(3) 0.8342(2) 0.0350(14) Uani 1 1 d . . . . .
H3A H 1.0091 1.0013 0.8580 0.042 Uiso 1 1 calc R U . . .
C4 C 0.8100(7) 0.9555(3) 0.8509(2) 0.0358(14) Uani 1 1 d . . . . .
H4B H 0.7917 0.9589 0.8862 0.043 Uiso 1 1 calc R U . . .
C5 C 0.7082(6) 0.9249(3) 0.8155(2) 0.0282(13) Uani 1 1 d . . . . .
H5A H 0.6212 0.9065 0.8272 0.034 Uiso 1 1 calc R U . . .
C6 C 1.1018(6) 1.0039(3) 0.7637(2) 0.0298(13) Uani 1 1 d . . . . .
H6A H 1.1035 1.0539 0.7685 0.036 Uiso 1 1 calc R U . . .
H6B H 1.1854 0.9848 0.7857 0.036 Uiso 1 1 calc R U . . .
C7 C 1.0735(5) 1.0294(3) 0.6712(2) 0.0224(12) Uani 1 1 d . . . . .
C8 C 1.1214(6) 1.0139(3) 0.6187(2) 0.0271(12) Uani 1 1 d . . . . .
H8A H 1.1672 0.9682 0.6196 0.032 Uiso 1 1 calc R U . . .
H8B H 1.1975 1.0473 0.6110 0.032 Uiso 1 1 calc R U . . .
C9 C 0.9997(6) 1.0155(3) 0.5747(2) 0.0278(13) Uani 1 1 d . . . . .
H9A H 0.9518 1.0607 0.5738 0.033 Uiso 1 1 calc R U . . .
H9B H 0.9250 0.9809 0.5812 0.033 Uiso 1 1 calc R U . . .
C10 C 1.0588(6) 1.0013(3) 0.5221(2) 0.0281(13) Uani 1 1 d . . . . .
H10A H 1.1300 1.0374 0.5151 0.042 Uiso 1 1 calc R U . . .
H10B H 1.1119 0.9574 0.5240 0.042 Uiso 1 1 calc R U . . .
C11 C 0.2987(6) 0.6769(3) 0.6983(2) 0.0300(13) Uani 1 1 d . . . . .
H11A H 0.3852 0.6976 0.6881 0.036 Uiso 1 1 calc R U . . .
C12 C 0.1943(7) 0.6539(3) 0.6609(2) 0.0393(15) Uani 1 1 d . . . . .
H12A H 0.2090 0.6586 0.6254 0.047 Uiso 1 1 calc R U . . .
C13 C 0.0689(7) 0.6241(3) 0.6757(2) 0.0383(15) Uani 1 1 d . . . . .
H13A H -0.0033 0.6079 0.6502 0.046 Uiso 1 1 calc R U . . .
C14 C 0.0473(6) 0.6176(3) 0.7274(2) 0.0249(12) Uani 1 1 d . . . . .
C15 C 0.1574(6) 0.6414(3) 0.7624(2) 0.0226(12) Uani 1 1 d . . . . .
H15A H 0.1451 0.6368 0.7981 0.027 Uiso 1 1 calc R U . . .
C16 C -0.0911(6) 0.5866(3) 0.7436(2) 0.0309(13) Uani 1 1 d . . . . .
H16A H -0.1752 0.6103 0.7250 0.037 Uiso 1 1 calc R U . . .
H16B H -0.0949 0.5384 0.7324 0.037 Uiso 1 1 calc R U . . .
C17 C -0.0657(5) 0.5380(3) 0.8305(2) 0.0226(12) Uani 1 1 d . . . . .
C18 C -0.1105(6) 0.5437(3) 0.8845(2) 0.0289(13) Uani 1 1 d . . . . .
H18A H -0.2037 0.5188 0.8865 0.035 Uiso 1 1 calc R U . . .
H18B H -0.1288 0.5922 0.8919 0.035 Uiso 1 1 calc R U . . .
C19 C 0.0021(6) 0.5160(3) 0.9260(2) 0.0292(13) Uani 1 1 d . . . . .
H19A H 0.0324 0.4699 0.9159 0.035 Uiso 1 1 calc R U . . .
H19B H 0.0899 0.5456 0.9281 0.035 Uiso 1 1 calc R U . . .
C20 C -0.0564(6) 0.5123(3) 0.9790(2) 0.0300(13) Uani 1 1 d . . . . .
H20A H -0.0908 0.5581 0.9883 0.045 Uiso 1 1 calc R U . . .
H20B H -0.1417 0.4812 0.9771 0.045 Uiso 1 1 calc R U . . .
C21 C 0.3148(6) 0.8383(3) 0.7642(2) 0.0237(12) Uani 1 1 d . . . . .
C22 C 0.1573(5) 0.8204(3) 0.7699(2) 0.0213(12) Uani 1 1 d . . . . .
C23 C 0.0746(6) 0.8037(3) 0.7259(2) 0.0245(12) Uani 1 1 d . . . . .
H23A H 0.1156 0.8081 0.6938 0.029 Uiso 1 1 calc R U . . .
C24 C -0.0691(6) 0.7803(3) 0.7266(2) 0.0252(12) Uani 1 1 d . . . . .
H24A H -0.1247 0.7693 0.6952 0.030 Uiso 1 1 calc R U . . .
C25 C -0.1302(5) 0.7730(3) 0.7728(2) 0.0244(12) Uani 1 1 d . . . . .
C26 C -0.0500(6) 0.7907(3) 0.8200(2) 0.0248(12) Uani 1 1 d . . . . .
C27 C -0.1106(7) 0.7883(3) 0.8684(2) 0.0341(14) Uani 1 1 d . . . . .
H27A H -0.2064 0.7706 0.8703 0.041 Uiso 1 1 calc R U . . .
C28 C -0.0334(7) 0.8110(3) 0.9116(3) 0.0423(16) Uani 1 1 d . . . . .
H28A H -0.0770 0.8096 0.9434 0.051 Uiso 1 1 calc R U . . .
C29 C 0.1094(7) 0.8365(4) 0.9109(2) 0.0425(16) Uani 1 1 d . . . . .
H29A H 0.1618 0.8518 0.9419 0.051 Uiso 1 1 calc R U . . .
C30 C 0.1723(7) 0.8392(3) 0.8651(2) 0.0339(14) Uani 1 1 d . . . . .
H30A H 0.2687 0.8568 0.8644 0.041 Uiso 1 1 calc R U . . .
C31 C 0.0958(6) 0.8162(3) 0.8185(2) 0.0232(12) Uani 1 1 d . . . . .
C32 C -0.2847(6) 0.7457(3) 0.7693(2) 0.0269(13) Uani 1 1 d . . . . .
C33 C 0.3694(6) 0.6991(3) 0.9088(2) 0.0250(12) Uani 1 1 d . . . . .
C34 C 0.3320(6) 0.6899(3) 0.9631(2) 0.0254(12) Uani 1 1 d . . . . .
C35 C 0.1855(6) 0.6825(3) 0.9703(2) 0.0271(13) Uani 1 1 d . . . . .
H35A H 0.1148 0.6845 0.9414 0.033 Uiso 1 1 calc R U . . .
C36 C 0.1394(6) 0.6720(3) 1.0194(2) 0.0274(13) Uani 1 1 d . . . . .
H36A H 0.0376 0.6697 1.0236 0.033 Uiso 1 1 calc R U . . .
C37 C 0.2379(6) 0.6651(3) 1.0618(2) 0.0245(12) Uani 1 1 d . . . . .
C38 C 0.3910(6) 0.6710(3) 1.0562(2) 0.0229(12) Uani 1 1 d . . . . .
C39 C 0.4997(6) 0.6642(3) 1.0981(2) 0.0281(13) Uani 1 1 d . . . . .
H39A H 0.4707 0.6534 1.1313 0.034 Uiso 1 1 calc R U . . .
C40 C 0.6456(6) 0.6729(3) 1.0920(2) 0.0337(14) Uani 1 1 d . . . . .
H40A H 0.7157 0.6688 1.1209 0.040 Uiso 1 1 calc R U . . .
C41 C 0.6921(6) 0.6876(3) 1.0437(2) 0.0365(15) Uani 1 1 d . . . . .
H41A H 0.7933 0.6937 1.0398 0.044 Uiso 1 1 calc R U . . .
C42 C 0.5915(6) 0.6933(3) 1.0016(2) 0.0332(14) Uani 1 1 d . . . . .
H42A H 0.6246 0.7026 0.9688 0.040 Uiso 1 1 calc R U . . .
C43 C 0.4382(6) 0.6854(3) 1.0060(2) 0.0245(12) Uani 1 1 d . . . . .
C44 C 0.1758(6) 0.6497(3) 1.1120(2) 0.0262(13) Uani 1 1 d . . . . .
O11 O -0.0102(9) 0.8046(5) 1.0923(4) 0.033(2) Uani 0.5 1 d . . P A 1
O11' O 0.100(3) 0.8334(7) 1.1044(7) 0.147(8) Uani 0.5 1 d . . P B 2
O12 O 0.5788(12) 0.8597(6) 0.9387(4) 0.063(3) Uiso 0.5 1 d . . P C 1
O12' O -0.2092(13) 0.8730(6) 1.0242(4) 0.070(3) Uiso 0.5 1 d . . P D 2
O13 O 0.429(3) 0.9856(13) 0.9145(9) 0.184(9) Uiso 0.5 1 d . . P E 1
O13' O 0.609(3) 1.0855(17) 0.9494(12) 0.247(13) Uiso 0.5 1 d . . P F 2

loop_
_atom_site_aniso_label
_atom_site_aniso_U_11
_atom_site_aniso_U_22
_atom_site_aniso_U_33
_atom_site_aniso_U_23
_atom_site_aniso_U_13
_atom_site_aniso_U_12
Cd1 0.0131(2) 0.0249(2) 0.0240(2) -0.00010(16) 0.00510(15) -0.00212(15)
Cd2 0.0154(2) 0.0272(2) 0.0234(2) 0.00349(16) 0.00414(15) -0.00252(16)
O1 0.024(2) 0.022(2) 0.038(2) 0.0000(17) 0.0086(17) 0.0047(16)
O2 0.023(2) 0.026(2) 0.032(2) -0.0035(17) 0.0074(17) -0.0001(17)
O3 0.0179(19) 0.032(2) 0.040(2) 0.0121(19) 0.0116(17) 0.0012(17)
O4 0.016(2) 0.033(2) 0.039(2) 0.0064(18) 0.0014(17) 0.0006(17)
O5 0.018(2) 0.026(2) 0.048(3) 0.0020(19) 0.0048(19) -0.0018(17)
O6 0.021(2) 0.028(2) 0.058(3) 0.014(2) 0.0169(19) -0.0014(17)
O7 0.035(2) 0.055(3) 0.025(2) 0.007(2) 0.0030(18) -0.009(2)
O8 0.031(2) 0.040(2) 0.025(2) 0.0013(18) 0.0041(18) -0.0017(19)
O9 0.030(2) 0.040(2) 0.028(2) 0.0099(19) 0.0063(17) -0.0014(19)
O10 0.026(2) 0.049(3) 0.031(2) 0.0047(19) 0.0107(18) 0.0031(19)
N1 0.020(2) 0.022(2) 0.024(2) -0.0011(18) 0.0017(19) 0.0038(18)
N2 0.020(2) 0.026(3) 0.034(3) 0.001(2) 0.005(2) 0.001(2)
N3 0.018(2) 0.021(2) 0.029(3) 0.0046(19) 0.0049(19) 0.0030(18)
N4 0.027(3) 0.020(2) 0.034(3) -0.001(2) 0.005(2) 0.003(2)
C1 0.021(3) 0.021(3) 0.023(3) 0.001(2) 0.003(2) 0.004(2)
C2 0.020(3) 0.021(3) 0.030(3) 0.002(2) 0.001(2) 0.005(2)
C3 0.031(3) 0.040(4) 0.033(3) -0.006(3) -0.004(3) -0.001(3)
C4 0.041(4) 0.039(4) 0.028(3) -0.002(3) 0.007(3) 0.000(3)
C5 0.025(3) 0.029(3) 0.032(3) 0.002(2) 0.008(2) 0.001(2)
C6 0.027(3) 0.029(3) 0.033(3) 0.002(3) -0.003(2) -0.010(2)
C7 0.014(3) 0.016(3) 0.038(3) -0.009(2) 0.006(2) -0.002(2)
C8 0.024(3) 0.026(3) 0.033(3) -0.003(2) 0.009(2) 0.003(2)
C9 0.022(3) 0.025(3) 0.038(3) 0.001(2) 0.011(2) 0.000(2)
C10 0.026(3) 0.029(3) 0.032(3) -0.003(2) 0.011(2) 0.000(2)
C11 0.029(3) 0.031(3) 0.032(3) 0.006(3) 0.011(3) -0.002(3)
C12 0.044(4) 0.052(4) 0.022(3) -0.001(3) 0.005(3) -0.005(3)
C13 0.038(4) 0.046(4) 0.029(3) -0.002(3) -0.005(3) -0.005(3)
C14 0.026(3) 0.019(3) 0.029(3) 0.005(2) 0.002(2) 0.002(2)
C15 0.024(3) 0.022(3) 0.022(3) 0.002(2) 0.004(2) 0.004(2)
C16 0.028(3) 0.031(3) 0.033(3) -0.001(3) -0.003(3) -0.005(3)
C17 0.014(3) 0.021(3) 0.033(3) -0.002(2) 0.004(2) -0.005(2)
C18 0.020(3) 0.033(3) 0.036(3) 0.000(3) 0.011(2) 0.002(2)
C19 0.020(3) 0.035(3) 0.033(3) -0.002(3) 0.007(2) -0.001(2)
C20 0.023(3) 0.033(3) 0.035(3) 0.002(3) 0.012(2) 0.002(2)
C21 0.018(3) 0.018(3) 0.038(3) 0.000(2) 0.012(2) -0.002(2)
C22 0.016(3) 0.017(3) 0.032(3) 0.007(2) 0.008(2) 0.001(2)
C23 0.024(3) 0.023(3) 0.028(3) 0.010(2) 0.008(2) 0.005(2)
C24 0.019(3) 0.025(3) 0.032(3) 0.004(2) 0.004(2) 0.001(2)
C25 0.014(3) 0.018(3) 0.041(3) 0.010(2) 0.007(2) -0.001(2)
C26 0.021(3) 0.023(3) 0.032(3) 0.009(2) 0.011(2) 0.004(2)
C27 0.030(3) 0.036(4) 0.038(4) 0.005(3) 0.014(3) 0.000(3)
C28 0.045(4) 0.049(4) 0.035(4) 0.007(3) 0.018(3) 0.009(3)
C29 0.046(4) 0.050(4) 0.031(4) -0.003(3) -0.001(3) 0.005(3)
C30 0.030(3) 0.038(4) 0.033(3) 0.003(3) 0.004(3) -0.001(3)
C31 0.019(3) 0.019(3) 0.032(3) 0.008(2) 0.006(2) 0.003(2)
C32 0.020(3) 0.019(3) 0.043(4) 0.000(3) 0.012(3) 0.000(2)
C33 0.023(3) 0.024(3) 0.028(3) 0.001(2) 0.006(2) 0.008(2)
C34 0.028(3) 0.024(3) 0.025(3) 0.000(2) 0.004(2) 0.000(2)
C35 0.024(3) 0.032(3) 0.025(3) 0.000(2) 0.003(2) 0.002(2)
C36 0.020(3) 0.036(3) 0.027(3) 0.002(3) 0.004(2) -0.002(2)
C37 0.026(3) 0.023(3) 0.024(3) 0.000(2) 0.006(2) -0.002(2)
C38 0.019(3) 0.020(3) 0.029(3) -0.002(2) 0.003(2) -0.003(2)
C39 0.024(3) 0.036(3) 0.024(3) -0.001(2) 0.004(2) -0.002(3)
C40 0.022(3) 0.051(4) 0.028(3) -0.003(3) -0.003(2) 0.003(3)
C41 0.018(3) 0.053(4) 0.039(4) -0.005(3) 0.005(3) -0.002(3)
C42 0.027(3) 0.043(4) 0.031(3) 0.005(3) 0.009(3) -0.004(3)
C43 0.021(3) 0.026(3) 0.028(3) 0.001(2) 0.006(2) 0.001(2)
C44 0.027(3) 0.026(3) 0.026(3) -0.003(2) 0.001(2) -0.007(2)
O11 0.031(5) 0.025(5) 0.044(5) -0.001(4) 0.008(4) 0.012(4)
O11' 0.26(3) 0.048(10) 0.144(16) 0.020(10) 0.070(17) 0.079(13)

loop_
_atom_type_symbol
_atom_type_description
_atom_type_scat_dispersion_real
_atom_type_scat_dispersion_imag
_atom_type_scat_source
C C 0.0033 0.0016 'International Tables Vol C Tables 4.2.6.8 and 6.1.1.4'
H H 0.0000 0.0000 'International Tables Vol C Tables 4.2.6.8 and 6.1.1.4'
N N 0.0061 0.0033 'International Tables Vol C Tables 4.2.6.8 and 6.1.1.4'
O O 0.0106 0.0060 'International Tables Vol C Tables 4.2.6.8 and 6.1.1.4'
Cd Cd -0.8075 1.2024 'International Tables Vol C Tables 4.2.6.8 and 6.1.1.4'

loop_
_geom_angle_atom_site_label_1
_geom_angle_atom_site_label_2
_geom_angle_atom_site_label_3
_geom_angle
_geom_angle_site_symmetry_1
_geom_angle_site_symmetry_3
O3 Cd1 N1 115.41(15) . .
O3 Cd1 O5 95.84(13) . 1_655
N1 Cd1 O5 91.85(14) . 1_655
O3 Cd1 O9 151.88(14) . 4_675
N1 Cd1 O9 87.95(14) . 4_675
O5 Cd1 O9 98.94(14) 1_655 4_675
O3 Cd1 O10 103.11(14) . 4_675
N1 Cd1 O10 141.47(14) . 4_675
O5 Cd1 O10 84.91(14) 1_655 4_675
O9 Cd1 O10 54.96(13) 4_675 4_675
O3 Cd1 O2 79.99(13) . 2_556
N1 Cd1 O2 86.10(14) . 2_556
O5 Cd1 O2 173.99(13) 1_655 2_556
O9 Cd1 O2 86.64(13) 4_675 2_556
O10 Cd1 O2 100.21(14) 4_675 2_556
O3 Cd1 C44 129.13(16) . 4_675
N1 Cd1 C44 114.58(16) . 4_675
O5 Cd1 C44 91.35(15) 1_655 4_675
O9 Cd1 C44 27.38(15) 4_675 4_675
O10 Cd1 C44 27.61(15) 4_675 4_675
O2 Cd1 C44 94.64(14) 2_556 4_675
O6 Cd2 N3 123.68(16) 1_655 .
O6 Cd2 O7 92.68(16) 1_655 .
N3 Cd2 O7 143.61(15) . .
O6 Cd2 O8 141.33(15) 1_655 .
N3 Cd2 O8 89.54(15) . .
O7 Cd2 O8 56.13(14) . .
O6 Cd2 O4 94.60(13) 1_655 .
N3 Cd2 O4 92.69(14) . .
O7 Cd2 O4 85.22(15) . .
O8 Cd2 O4 103.77(14) . .
O6 Cd2 O1 80.81(13) 1_655 2_646
N3 Cd2 O1 86.26(14) . 2_646
O7 Cd2 O1 99.35(14) . 2_646
O8 Cd2 O1 82.53(13) . 2_646
O4 Cd2 O1 173.62(13) . 2_646
O6 Cd2 C33 117.22(17) 1_655 .
N3 Cd2 C33 117.07(16) . .
O7 Cd2 C33 28.43(15) . .
O8 Cd2 C33 27.84(15) . .
O4 Cd2 C33 97.10(15) . .
O1 Cd2 C33 88.96(15) 2_646 .
C7 O1 Cd2 131.0(3) . 2_656
C17 O2 Cd1 130.5(3) . 2_546
C21 O3 Cd1 115.6(3) . .
C21 O4 Cd2 119.8(3) . .
C32 O5 Cd1 127.6(3) . 1_455
C32 O6 Cd2 111.8(3) . 1_455
C33 O7 Cd2 90.9(3) . .
C33 O8 Cd2 90.7(3) . .
C44 O9 Cd1 92.4(3) . 4_576
C44 O10 Cd1 92.0(3) . 4_576
C5 N1 C1 118.2(5) . .
C5 N1 Cd1 124.6(4) . .
C1 N1 Cd1 117.2(3) . .
C7 N2 C6 122.8(5) . .
C7 N2 H2A 118.6 . .
C6 N2 H2A 118.6 . .
C11 N3 C15 118.3(5) . .
C11 N3 Cd2 124.2(4) . .
C15 N3 Cd2 117.4(3) . .
C17 N4 C16 122.6(5) . .
C17 N4 H4A 118.7 . .
C16 N4 H4A 118.7 . .
N1 C1 C2 123.7(5) . .
N1 C1 H1A 118.2 . .
C2 C1 H1A 118.2 . .
C1 C2 C3 117.1(5) . .
C1 C2 C6 122.7(5) . .
C3 C2 C6 120.2(5) . .
C4 C3 C2 119.8(5) . .
C4 C3 H3A 120.1 . .
C2 C3 H3A 120.1 . .
C3 C4 C5 119.2(5) . .
C3 C4 H4B 120.4 . .
C5 C4 H4B 120.4 . .
N1 C5 C4 122.0(5) . .
N1 C5 H5A 119.0 . .
C4 C5 H5A 119.0 . .
N2 C6 C2 115.4(4) . .
N2 C6 H6A 108.4 . .
C2 C6 H6A 108.4 . .
N2 C6 H6B 108.4 . .
C2 C6 H6B 108.4 . .
H6A C6 H6B 107.5 . .
O1 C7 N2 120.6(5) . .
O1 C7 C8 122.0(5) . .
N2 C7 C8 117.4(5) . .
C7 C8 C9 115.2(4) . .
C7 C8 H8A 108.5 . .
C9 C8 H8A 108.5 . .
C7 C8 H8B 108.5 . .
C9 C8 H8B 108.5 . .
H8A C8 H8B 107.5 . .
C8 C9 C10 111.8(4) . .
C8 C9 H9A 109.3 . .
C10 C9 H9A 109.3 . .
C8 C9 H9B 109.3 . .
C10 C9 H9B 109.3 . .
H9A C9 H9B 107.9 . .
C10 C10 C9 113.6(6) 3_776 .
C10 C10 H10A 108.8 3_776 .
C9 C10 H10A 108.8 . .
C10 C10 H10B 108.8 3_776 .
C9 C10 H10B 108.8 . .
H10A C10 H10B 107.7 . .
N3 C11 C12 121.6(5) . .
N3 C11 H11A 119.2 . .
C12 C11 H11A 119.2 . .
C13 C12 C11 119.2(6) . .
C13 C12 H12A 120.4 . .
C11 C12 H12A 120.4 . .
C12 C13 C14 120.4(6) . .
C12 C13 H13A 119.8 . .
C14 C13 H13A 119.8 . .
C15 C14 C13 116.9(5) . .
C15 C14 C16 122.5(5) . .
C13 C14 C16 120.5(5) . .
N3 C15 C14 123.6(5) . .
N3 C15 H15A 118.2 . .
C14 C15 H15A 118.2 . .
N4 C16 C14 116.2(5) . .
N4 C16 H16A 108.2 . .
C14 C16 H16A 108.2 . .
N4 C16 H16B 108.2 . .
C14 C16 H16B 108.2 . .
H16A C16 H16B 107.4 . .
O2 C17 N4 121.7(5) . .
O2 C17 C18 122.3(5) . .
N4 C17 C18 116.0(5) . .
C17 C18 C19 114.4(4) . .
C17 C18 H18A 108.7 . .
C19 C18 H18A 108.7 . .
C17 C18 H18B 108.7 . .
C19 C18 H18B 108.7 . .
H18A C18 H18B 107.6 . .
C20 C19 C18 112.8(4) . .
C20 C19 H19A 109.0 . .
C18 C19 H19A 109.0 . .
C20 C19 H19B 109.0 . .
C18 C19 H19B 109.0 . .
H19A C19 H19B 107.8 . .
C20 C20 C19 113.4(6) 3_567 .
C20 C20 H20A 108.9 3_567 .
C19 C20 H20A 108.9 . .
C20 C20 H20B 108.9 3_567 .
C19 C20 H20B 108.9 . .
H20A C20 H20B 107.7 . .
O4 C21 O3 124.0(5) . .
O4 C21 C22 120.5(5) . .
O3 C21 C22 115.5(5) . .
C23 C22 C31 119.9(5) . .
C23 C22 C21 116.2(5) . .
C31 C22 C21 123.8(5) . .
C22 C23 C24 121.8(5) . .
C22 C23 H23A 119.1 . .
C24 C23 H23A 119.1 . .
C25 C24 C23 120.1(5) . .
C25 C24 H24A 120.0 . .
C23 C24 H24A 120.0 . .
C24 C25 C26 120.7(5) . .
C24 C25 C32 115.8(5) . .
C26 C25 C32 123.5(5) . .
C27 C26 C25 123.1(5) . .
C27 C26 C31 118.4(5) . .
C25 C26 C31 118.4(5) . .
C28 C27 C26 120.6(6) . .
C28 C27 H27A 119.7 . .
C26 C27 H27A 119.7 . .
C27 C28 C29 121.8(6) . .
C27 C28 H28A 119.1 . .
C29 C28 H28A 119.1 . .
C30 C29 C28 119.3(6) . .
C30 C29 H29A 120.3 . .
C28 C29 H29A 120.3 . .
C29 C30 C31 121.1(6) . .
C29 C30 H30A 119.5 . .
C31 C30 H30A 119.5 . .
C30 C31 C22 122.2(5) . .
C30 C31 C26 118.7(5) . .
C22 C31 C26 119.1(5) . .
O5 C32 O6 123.2(5) . .
O5 C32 C25 120.3(5) . .
O6 C32 C25 116.5(5) . .
O8 C33 O7 121.7(5) . .
O8 C33 C34 118.1(5) . .
O7 C33 C34 120.3(5) . .
O8 C33 Cd2 61.4(3) . .
O7 C33 Cd2 60.7(3) . .
C34 C33 Cd2 173.0(4) . .
C35 C34 C43 119.6(5) . .
C35 C34 C33 116.7(5) . .
C43 C34 C33 123.7(5) . .
C34 C35 C36 121.1(5) . .
C34 C35 H35A 119.4 . .
C36 C35 H35A 119.4 . .
C37 C36 C35 121.4(5) . .
C37 C36 H36A 119.3 . .
C35 C36 H36A 119.3 . .
C36 C37 C38 119.6(5) . .
C36 C37 C44 116.6(5) . .
C38 C37 C44 123.7(5) . .
C39 C38 C37 123.0(5) . .
C39 C38 C43 118.0(5) . .
C37 C38 C43 119.0(5) . .
C40 C39 C38 121.6(5) . .
C40 C39 H39A 119.2 . .
C38 C39 H39A 119.2 . .
C39 C40 C41 120.6(5) . .
C39 C40 H40A 119.7 . .
C41 C40 H40A 119.7 . .
C42 C41 C40 120.0(5) . .
C42 C41 H41A 120.0 . .
C40 C41 H41A 120.0 . .
C41 C42 C43 121.6(5) . .
C41 C42 H42A 119.2 . .
C43 C42 H42A 119.2 . .
C34 C43 C42 122.8(5) . .
C34 C43 C38 119.1(5) . .
C42 C43 C38 118.0(5) . .
O9 C44 O10 120.6(5) . .
O9 C44 C37 120.1(5) . .
O10 C44 C37 119.3(5) . .
O9 C44 Cd1 60.2(3) . 4_576
O10 C44 Cd1 60.4(3) . 4_576
C37 C44 Cd1 178.2(4) . 4_576

loop_
_geom_bond_atom_site_label_1
_geom_bond_atom_site_label_2
_geom_bond_distance
_geom_bond_site_symmetry_2
Cd1 O3 2.200(4) .
Cd1 N1 2.275(4) .
Cd1 O5 2.354(4) 1_655
Cd1 O9 2.370(4) 4_675
Cd1 O10 2.373(4) 4_675
Cd1 O2 2.405(4) 2_556
Cd1 C44 2.727(6) 4_675
Cd2 O6 2.180(4) 1_655
Cd2 N3 2.259(4) .
Cd2 O7 2.330(4) .
Cd2 O8 2.346(4) .
Cd2 O4 2.387(4) .
Cd2 O1 2.443(4) 2_646
Cd2 C33 2.671(5) .
O1 C7 1.252(6) .
O1 Cd2 2.443(4) 2_656
O2 C17 1.233(6) .
O2 Cd1 2.405(4) 2_546
O3 C21 1.266(6) .
O4 C21 1.245(6) .
O5 C32 1.251(7) .
O5 Cd1 2.354(4) 1_455
O6 C32 1.267(7) .
O6 Cd2 2.180(4) 1_455
O7 C33 1.272(7) .
O8 C33 1.248(7) .
O9 C44 1.255(7) .
O9 Cd1 2.370(4) 4_576
O10 C44 1.265(7) .
O10 Cd1 2.373(4) 4_576
N1 C5 1.332(7) .
N1 C1 1.349(7) .
N2 C7 1.331(7) .
N2 C6 1.459(7) .
N2 H2A 0.8800 .
N3 C11 1.342(7) .
N3 C15 1.345(7) .
N4 C17 1.341(7) .
N4 C16 1.447(7) .
N4 H4A 0.8800 .
C1 C2 1.384(7) .
C1 H1A 0.9500 .
C2 C3 1.390(8) .
C2 C6 1.507(8) .
C3 C4 1.378(8) .
C3 H3A 0.9500 .
C4 C5 1.390(8) .
C4 H4B 0.9500 .
C5 H5A 0.9500 .
C6 H6A 0.9900 .
C6 H6B 0.9900 .
C7 C8 1.502(7) .
C8 C9 1.528(8) .
C8 H8A 0.9900 .
C8 H8B 0.9900 .
C9 C10 1.541(7) .
C9 H9A 0.9900 .
C9 H9B 0.9900 .
C10 C10 1.508(11) 3_776
C10 H10A 0.9900 .
C10 H10B 0.9900 .
C11 C12 1.380(8) .
C11 H11A 0.9500 .
C12 C13 1.374(9) .
C12 H12A 0.9500 .
C13 C14 1.383(8) .
C13 H13A 0.9500 .
C14 C15 1.381(8) .
C14 C16 1.501(8) .
C15 H15A 0.9500 .
C16 H16A 0.9900 .
C16 H16B 0.9900 .
C17 C18 1.503(7) .
C18 C19 1.528(8) .
C18 H18A 0.9900 .
C18 H18B 0.9900 .
C19 C20 1.523(8) .
C19 H19A 0.9900 .
C19 H19B 0.9900 .
C20 C20 1.519(11) 3_567
C20 H20A 0.9900 .
C20 H20B 0.9900 .
C21 C22 1.507(7) .
C22 C23 1.357(8) .
C22 C31 1.430(7) .
C23 C24 1.398(8) .
C23 H23A 0.9500 .
C24 C25 1.376(8) .
C24 H24A 0.9500 .
C25 C26 1.421(8) .
C25 C32 1.509(7) .
C26 C27 1.420(8) .
C26 C31 1.431(7) .
C27 C28 1.353(9) .
C27 H27A 0.9500 .
C28 C29 1.403(9) .
C28 H28A 0.9500 .
C29 C30 1.371(9) .
C29 H29A 0.9500 .
C30 C31 1.421(8) .
C30 H30A 0.9500 .
C33 C34 1.494(8) .
C34 C35 1.381(8) .
C34 C43 1.420(8) .
C35 C36 1.395(8) .
C35 H35A 0.9500 .
C36 C37 1.369(8) .
C36 H36A 0.9500 .
C37 C38 1.429(7) .
C37 C44 1.502(7) .
C38 C39 1.419(7) .
C38 C43 1.439(7) .
C39 C40 1.371(8) .
C39 H39A 0.9500 .
C40 C41 1.392(8) .
C40 H40A 0.9500 .
C41 C42 1.372(8) .
C41 H41A 0.9500 .
C42 C43 1.428(8) .
C42 H42A 0.9500 .
C44 Cd1 2.727(6) 4_576
